data_1536383
loop_
_publ_author_name
'Weil, M.'

_publ_section_title
;
 Preparation and crystal structure analyses of compounds in the systems Hg
 O/M X O4/H2 O (M = Co, Zn, Cd; X = S, Se)
;
_journal_name_full 'Zeitschrift fuer Anorganische und Allgemeine Chemie'
_journal_page_first 921
_journal_page_last 927
_journal_volume 630
_journal_year 2004
_chemical_formula_sum 'Cd H2 Hg O6 Se'
_chemical_name_systematic '(Cd (Se O4)) (Hg (O H)2)'
_space_group_IT_number 12
_symmetry_space_group_name_Hall '-C 2y'
_symmetry_space_group_name_H-M 'C 1 2/m 1'
_cell_angle_alpha 90
_cell_angle_beta 100.45
_cell_angle_gamma 90
_cell_formula_units_Z 4
_cell_length_a 10.54
_cell_length_b 9.012
_cell_length_c 6.133
_cell_volume 572.890
_citation_journal_id_ASTM ZAACAB
_cod_data_source_file Weil_ZAACAB_2004_1276.cif
_cod_data_source_block H2Cd1Hg1O6Se1
_cod_original_cell_volume 572.8896
_cod_original_formula_sum 'H2 Cd1 Hg1 O6 Se1'
_cod_database_code 1536383

loop_
_symmetry_equiv_pos_as_xyz
x,y,z
-x,y,-z
-x,-y,-z
x,-y,z
x+1/2,y+1/2,z
-x+1/2,y+1/2,-z
-x+1/2,-y+1/2,-z
x+1/2,-y+1/2,z

loop_
_atom_site_label
_atom_site_type_symbol
_atom_site_fract_x
_atom_site_fract_y
_atom_site_fract_z
_atom_site_occupancy
_atom_site_U_iso_or_equiv
O2 O-2 0.658 0.5 0.753 1 0.0
O3 O-2 0.8628 0.5 0.5441 1 0.0
Cd1 Cd+2 0.5 0.20598 0.5 1 0.0
Se1 Se+6 0.70403 0.5 0.5096 1 0.0
Hg1 Hg+2 0.25 0.25 0 1 0.0
O1 O-2 0.4175 0.1528 0.1429 1 0.0
O4 O-2 0.6491 0.6477 0.3702 1 0.0
